data_1557439
loop_
_publ_author_name
'Dang, Li-Long'
'Gao, Xiang'
'Lin, Yue-Jian'
'Jin, Guo-Xin'

_publ_section_title
;
 s-Block metal ions induce structural transformations between figure-eight
 and double trefoil knots
;
_journal_issue 5
_journal_name_full 'Chemical Science'
_journal_page_first 1226
_journal_page_last 1232
_journal_paper_doi 10.1039/C9SC05796J
_journal_volume 11
_journal_year 2020
_chemical_formula_sum 'C170 H185 F24 N24 O34.5 Rh6 S8 Sr'
_chemical_formula_weight 4533.97
_space_group_crystal_system hexagonal
_space_group_IT_number 173
_space_group_name_Hall 'P 6c'
_space_group_name_H-M_alt 'P 63'
_atom_sites_solution_hydrogens geom
_audit_creation_method SHELXL-2016/6
_audit_update_record
;
2019-11-12 deposited with the CCDC.	2020-01-07 downloaded from the CCDC.
;
_cell_angle_alpha 90.00(3)
_cell_angle_beta 90.00(3)
_cell_angle_gamma 120.00(3)
_cell_formula_units_Z 2
_cell_length_a 22.673(5)
_cell_length_b 22.673(5)
_cell_length_c 20.482(4)
_cell_measurement_reflns_used 9391
_cell_measurement_temperature 173(2)
_cell_measurement_theta_max 54.98
_cell_measurement_theta_min 3.40
_cell_volume 9118(4)
_computing_cell_refinement 'Bruker SAINT'
_computing_data_collection 'Bruker APEX2'
_computing_data_reduction 'Bruker SAINT'
_computing_molecular_graphics 'Bruker SHELXTL'
_computing_publication_material 'Bruker SHELXTL'
_computing_structure_refinement 'SHELXL-2016/6 (Sheldrick, 2016)'
_computing_structure_solution 'SHELXT 2014/5 (Sheldrick, 2014)'
_diffrn_ambient_temperature 173(2)
_diffrn_measured_fraction_theta_full 0.997
_diffrn_measured_fraction_theta_max 0.995
_diffrn_measurement_device_type 'Bruker APEX-II CCD'
_diffrn_measurement_method '\f and \w scans'
_diffrn_radiation_type GaK\a
_diffrn_radiation_wavelength 1.34138
_diffrn_reflns_av_R_equivalents 0.0921
_diffrn_reflns_av_unetI/netI 0.0574
_diffrn_reflns_Laue_measured_fraction_full 0.997
_diffrn_reflns_Laue_measured_fraction_max 0.995
_diffrn_reflns_limit_h_max 27
_diffrn_reflns_limit_h_min -23
_diffrn_reflns_limit_k_max 27
_diffrn_reflns_limit_k_min -27
_diffrn_reflns_limit_l_max 24
_diffrn_reflns_limit_l_min -24
_diffrn_reflns_number 76990
_diffrn_reflns_point_group_measured_fraction_full 0.997
_diffrn_reflns_point_group_measured_fraction_max 0.996
_diffrn_reflns_theta_full 53.594
_diffrn_reflns_theta_max 54.940
_diffrn_reflns_theta_min 3.392
_exptl_absorpt_coefficient_mu 4.297
_exptl_absorpt_correction_T_max 0.751
_exptl_absorpt_correction_T_min 0.551
_exptl_absorpt_correction_type multi-scan
_exptl_absorpt_process_details sadabs
_exptl_crystal_colour yellow
_exptl_crystal_density_diffrn 1.651
_exptl_crystal_description block
_exptl_crystal_F_000 4602
_exptl_crystal_size_max 0.150
_exptl_crystal_size_mid 0.120
_exptl_crystal_size_min 0.110
_refine_diff_density_max 1.710
_refine_diff_density_min -0.853
_refine_diff_density_rms 0.179
_refine_ls_abs_structure_details
; 
 Refined as an inversion twin. 
;
_refine_ls_abs_structure_Flack 0.18(3)
_refine_ls_extinction_method none
_refine_ls_goodness_of_fit_ref 1.053
_refine_ls_hydrogen_treatment mixed
_refine_ls_matrix_type full
_refine_ls_number_parameters 851
_refine_ls_number_reflns 11512
_refine_ls_number_restraints 23
_refine_ls_restrained_S_all 1.054
_refine_ls_R_factor_all 0.1205
_refine_ls_R_factor_gt 0.0868
_refine_ls_shift/su_max 0.002
_refine_ls_shift/su_mean 0.000
_refine_ls_structure_factor_coef Fsqd
_refine_ls_weighting_details 'w=1/[\s^2^(Fo^2^)+(0.0001P)^2^+181.9203P] where P=(Fo^2^+2Fc^2^)/3'
_refine_ls_weighting_scheme calc
_refine_ls_wR_factor_gt 0.1834
_refine_ls_wR_factor_ref 0.2097
_reflns_Friedel_coverage 0.942
_reflns_Friedel_fraction_full 0.997
_reflns_Friedel_fraction_max 0.996
_reflns_number_gt 9107
_reflns_number_total 11512
_reflns_threshold_expression 'I > 2\s(I)'
_cod_data_source_file c9sc05796j2.cif
_cod_data_source_block 3a
_cod_depositor_comments 'Adding full bibliography for 1557437--1557441.cif.'
_cod_original_formula_sum 'C170 H185 F24 N24 O34.50 Rh6 S8 Sr'
_cod_database_code 1557439
_shelx_shelxl_version_number 2016/6
_shelx_space_group_comment
; 
The symmetry employed for this shelxl refinement is uniquely defined 
by the following loop, which should always be used as a source of 
symmetry information in preference to the above space-group names. 
They are only intended as comments. 
;
_shelx_estimated_absorpt_t_min 0.565
_shelx_estimated_absorpt_t_max 0.649

loop_
_space_group_symop_operation_xyz
'x, y, z'
'-y, x-y, z'
'-x+y, -x, z'
'-x, -y, z+1/2'
'y, -x+y, z+1/2'
'x-y, x, z+1/2'

loop_
_atom_site_label
_atom_site_type_symbol
_atom_site_fract_x
_atom_site_fract_y
_atom_site_fract_z
_atom_site_U_iso_or_equiv
_atom_site_adp_type
_atom_site_occupancy
_atom_site_site_symmetry_order
_atom_site_calc_flag
_atom_site_refinement_flags_posn
_atom_site_refinement_flags_adp
_atom_site_refinement_flags_occupancy
_atom_site_disorder_assembly
_atom_site_disorder_group
Rh1 Rh 0.21970(7) 0.25028(7) 0.60631(8) 0.0382(3) Uani 1 1 d . . . . .
Rh2 Rh 0.44299(7) 0.36087(7) 0.43500(8) 0.0364(3) Uani 1 1 d . . . . .
Sr1 Sr 0.333333 0.666667 0.27510(16) 0.0424(7) Uani 1 3 d S T P . .
N1 N 0.2417(8) 0.2605(8) 0.5020(8) 0.039(4) Uani 1 1 d . . . . .
N2 N 0.3295(7) 0.3213(8) 0.6071(9) 0.039(3) Uani 1 1 d . . . . .
N3 N 0.4204(8) 0.3684(8) 0.5376(8) 0.038(4) Uani 1 1 d . . . . .
N4 N 0.3339(7) 0.3063(7) 0.4333(9) 0.038(3) Uani 1 1 d . . . . .
N5 N 0.2011(8) 0.3334(8) 0.6019(9) 0.044(4) Uani 1 1 d . . . . .
N6 N 0.1729(10) 0.5419(10) 0.6265(8) 0.048(4) Uani 1 1 d . . . . .
H6 H 0.212485 0.552659 0.644029 0.07(8) Uiso 1 1 calc R . . . .
N7 N 0.2986(8) 0.8166(9) 0.3909(8) 0.041(4) Uani 1 1 d . . . . .
H7 H 0.304251 0.855660 0.405209 0.04(6) Uiso 1 1 calc R . . . .
N8 N 0.5471(8) 0.9918(8) 0.4152(8) 0.041(4) Uani 1 1 d . . . . .
O1 O 0.0765(8) 0.4614(9) 0.5784(9) 0.063(5) Uani 1 1 d . . . . .
O2 O 0.3524(8) 0.7646(7) 0.3476(7) 0.051(4) Uani 1 1 d . . . . .
O3 O 0.4456(7) 0.7687(8) 0.2400(7) 0.050(4) Uani 1 1 d . . . . .
O4 O 0.5574(10) 0.8591(9) 0.2117(12) 0.089(7) Uani 1 1 d . . . . .
O5 O 0.4773(12) 0.7933(14) 0.1250(9) 0.099(8) Uani 1 1 d . . . . .
O6 O 0.6502(9) 0.7070(9) 0.4072(9) 0.069(5) Uani 1 1 d . . . . .
O7 O 0.7013(9) 0.6515(9) 0.3482(8) 0.061(4) Uani 1 1 d . . . . .
O8 O 0.6678(10) 0.6249(10) 0.4631(10) 0.082(6) Uani 1 1 d . . . . .
O9 O -0.0330(16) 0.9281(13) 0.7243(14) 0.129(10) Uani 1 1 d . . . . .
O10 O 0.7042(13) 0.4046(12) 0.2052(14) 0.118(10) Uani 1 1 d . . . . .
O12 O 0.333333 0.666667 0.1485(16) 0.080(10) Uani 1 3 d S T P . .
S1 S 0.4988(3) 0.7967(3) 0.1914(3) 0.0504(13) Uani 1 1 d . . . . .
S2 S 0.6884(3) 0.6741(3) 0.4104(3) 0.0551(14) Uani 1 1 d . . . . .
S3 S 0.000000 1.000000 0.7373(8) 0.088(4) Uani 1 3 d S T P . .
S4 S 0.666667 0.333333 0.2224(7) 0.069(3) Uani 1 3 d DS T P . .
F1 F 0.5747(8) 0.7495(8) 0.1459(7) 0.066(4) Uani 1 1 d . . . . .
F2 F 0.5558(10) 0.7354(11) 0.2476(7) 0.094(6) Uani 1 1 d . . . . .
F3 F 0.4779(9) 0.6737(8) 0.1828(10) 0.091(5) Uani 1 1 d . . . . .
F4 F 0.7957(9) 0.7938(9) 0.3897(9) 0.085(5) Uani 1 1 d . . . . .
F5 F 0.7688(10) 0.7724(11) 0.4906(9) 0.097(6) Uani 1 1 d . . . . .
F6 F 0.8174(7) 0.7241(8) 0.4431(9) 0.082(5) Uani 1 1 d . . . . .
F7 F 0.0382(17) 1.0623(16) 0.8505(18) 0.191(14) Uani 1 1 d . . . . .
F8 F 0.640(3) 0.366(2) 0.3328(15) 0.238(19) Uani 1 1 d D . . . .
C1 C 0.3098(10) 0.2961(9) 0.4942(10) 0.036(4) Uani 1 1 d . . . . .
C2 C 0.3541(10) 0.3257(9) 0.5476(9) 0.035(4) Uani 1 1 d . . . . .
C3 C 0.3850(10) 0.3674(10) 0.6422(10) 0.039(4) Uani 1 1 d . . . . .
C4 C 0.3922(11) 0.3880(11) 0.7084(10) 0.045(5) Uani 1 1 d . . . . .
H4 H 0.354741 0.367649 0.737662 0.09(10) Uiso 1 1 calc R . . . .
C5 C 0.4556(11) 0.4385(11) 0.7290(11) 0.049(5) Uani 1 1 d . . . . .
H5 H 0.461030 0.453443 0.773054 0.11(11) Uiso 1 1 calc R . . . .
C6 C 0.5130(11) 0.4691(12) 0.6868(9) 0.044(5) Uani 1 1 d . . . . .
H6A H 0.555963 0.503531 0.702572 0.13(13) Uiso 1 1 calc R . . . .
C7 C 0.5052(10) 0.4475(10) 0.6210(10) 0.045(5) Uani 1 1 d . . . . .
H7A H 0.543045 0.467274 0.592182 0.07(8) Uiso 1 1 calc R . . . .
C8 C 0.4421(10) 0.3972(9) 0.5988(10) 0.040(4) Uani 1 1 d . . . . .
C9 C 0.2751(11) 0.2738(11) 0.3961(10) 0.043(5) Uani 1 1 d . . . . .
C10 C 0.2645(12) 0.2672(12) 0.3268(12) 0.053(6) Uani 1 1 d . . . . .
H10 H 0.301701 0.287982 0.297253 0.04(6) Uiso 1 1 calc R . . . .
C11 C 0.1989(12) 0.2301(13) 0.3046(11) 0.060(7) Uani 1 1 d D . . . .
H11 H 0.191493 0.222642 0.258921 0.072 Uiso 1 1 calc R U . . .
C12 C 0.1434(10) 0.2033(11) 0.3450(10) 0.054(6) Uani 1 1 d D . . . .
H12 H 0.098914 0.180399 0.326735 0.05(6) Uiso 1 1 calc R . . . .
C13 C 0.1510(11) 0.2091(11) 0.4129(11) 0.052(6) Uani 1 1 d D . . . .
H13 H 0.112603 0.189242 0.441073 0.063 Uiso 1 1 calc R U . . .
C14 C 0.2183(9) 0.2458(10) 0.4383(9) 0.038(4) Uani 1 1 d . . . . .
C15 C 0.2262(11) 0.3825(10) 0.6452(10) 0.041(5) Uani 1 1 d . . . . .
H15 H 0.257183 0.383289 0.676949 0.04(5) Uiso 1 1 calc R . . . .
C16 C 0.2084(11) 0.4355(11) 0.6463(11) 0.048(5) Uani 1 1 d . . . . .
H16 H 0.228584 0.471745 0.677019 0.057 Uiso 1 1 calc R U . . .
C17 C 0.1614(10) 0.4321(10) 0.6019(12) 0.045(5) Uani 1 1 d . . . . .
C18 C 0.1345(11) 0.3792(11) 0.5569(11) 0.047(5) Uani 1 1 d . . . . .
H18 H 0.100318 0.374070 0.526820 0.03(5) Uiso 1 1 calc R . . . .
C19 C 0.1587(11) 0.3348(13) 0.5572(10) 0.051(6) Uani 1 1 d . . . . .
H19 H 0.144349 0.302362 0.522874 0.04(6) Uiso 1 1 calc R . . . .
C20 C 0.1347(11) 0.4805(12) 0.6000(11) 0.049(5) Uani 1 1 d . . . . .
C21 C 0.1489(11) 0.5922(11) 0.6267(11) 0.047(5) Uani 1 1 d . . . . .
H21A H 0.167490 0.621968 0.665497 0.057 Uiso 1 1 calc R U . . .
H21B H 0.098616 0.567751 0.629752 0.03(5) Uiso 1 1 calc R . . . .
C22 C 0.1712(10) 0.6354(10) 0.5656(11) 0.042(5) Uani 1 1 d . . . . .
C23 C 0.1282(11) 0.6561(10) 0.5360(10) 0.046(5) Uani 1 1 d . . . . .
H23 H 0.084924 0.642276 0.554900 0.056 Uiso 1 1 calc R U . . .
C24 C 0.1469(10) 0.6953(10) 0.4810(8) 0.039(4) Uani 1 1 d . . . . .
H24 H 0.116863 0.708779 0.462978 0.05(6) Uiso 1 1 calc R . . . .
C25 C 0.2109(9) 0.7165(9) 0.4501(10) 0.038(4) Uani 1 1 d . . . . .
C26 C 0.2527(11) 0.6969(11) 0.4785(10) 0.046(5) Uani 1 1 d . . . . .
H26 H 0.296378 0.711422 0.460159 0.03(5) Uiso 1 1 calc R . . . .
C27 C 0.2323(11) 0.6556(11) 0.5341(10) 0.046(5) Uani 1 1 d . . . . .
H27 H 0.261748 0.640777 0.551015 0.05(7) Uiso 1 1 calc R . . . .
C28 C 0.2300(10) 0.7583(10) 0.3898(10) 0.042(5) Uani 1 1 d . . . . .
H28A H 0.225770 0.729153 0.352057 0.02(5) Uiso 1 1 calc R . . . .
H28B H 0.197386 0.774799 0.383088 0.030 Uiso 1 1 calc R U . . .
C29 C 0.3530(11) 0.8141(11) 0.3718(9) 0.040(4) Uani 1 1 d . . . . .
C30 C 0.5391(11) 0.9489(10) 0.3645(10) 0.042(5) Uani 1 1 d . . . . .
H30 H 0.578322 0.958544 0.339577 0.09(10) Uiso 1 1 calc R . . . .
C31 C 0.4792(10) 0.8936(10) 0.3475(10) 0.038(4) Uani 1 1 d . . . . .
H31 H 0.476328 0.866489 0.310888 0.045 Uiso 1 1 calc R U . . .
C32 C 0.4199(9) 0.8769(9) 0.3862(9) 0.039(4) Uani 1 1 d . . . . .
C33 C 0.4290(11) 0.9209(11) 0.4373(10) 0.048(5) Uani 1 1 d . . . . .
H33 H 0.391107 0.911885 0.463999 0.10(10) Uiso 1 1 calc R . . . .
C34 C 0.4911(10) 0.9769(11) 0.4504(10) 0.048(5) Uani 1 1 d . . . . .
H34 H 0.494780 1.006128 0.485298 0.057 Uiso 1 1 calc R U . . .
C35 C 0.1470(11) 0.1413(9) 0.6052(13) 0.051(5) Uani 1 1 d . . . . .
C36 C 0.2111(11) 0.1557(10) 0.6321(13) 0.053(6) Uani 1 1 d . . . . .
C37 C 0.2212(10) 0.1955(10) 0.6914(10) 0.041(4) Uani 1 1 d . . . . .
C38 C 0.1654(11) 0.2089(11) 0.6958(12) 0.051(5) Uani 1 1 d . . . . .
C39 C 0.1210(11) 0.1764(11) 0.6393(12) 0.052(6) Uani 1 1 d . . . . .
C40 C 0.1145(14) 0.0958(11) 0.5480(12) 0.062(7) Uani 1 1 d . . . . .
H40A H 0.091869 0.048145 0.562250 0.093 Uiso 1 1 calc R U . . .
H40B H 0.149483 0.103585 0.515505 0.093 Uiso 1 1 calc R U . . .
H40C H 0.080930 0.105630 0.528512 0.093 Uiso 1 1 calc R U . . .
C41 C 0.2572(12) 0.1283(13) 0.6118(16) 0.064(7) Uani 1 1 d . . . . .
H41A H 0.248216 0.089467 0.639512 0.03(5) Uiso 1 1 calc R . . . .
H41B H 0.304856 0.164111 0.616553 0.11(11) Uiso 1 1 calc R . . . .
H41C H 0.248181 0.113553 0.566076 0.07(9) Uiso 1 1 calc R . . . .
C42 C 0.2766(12) 0.2148(12) 0.7378(11) 0.053(6) Uani 1 1 d . . . . .
H42A H 0.286312 0.257012 0.759897 0.12(12) Uiso 1 1 calc R . . . .
H42B H 0.317371 0.221786 0.714492 0.176 Uiso 1 1 calc R U . . .
H42C H 0.263362 0.178445 0.770142 0.04(5) Uiso 1 1 calc R . . . .
C43 C 0.1538(13) 0.2464(14) 0.7502(12) 0.060(7) Uani 1 1 d . . . . .
H43A H 0.119697 0.213597 0.780463 0.090 Uiso 1 1 calc R U . . .
H43B H 0.137395 0.275644 0.731995 0.13(13) Uiso 1 1 calc R . . . .
H43C H 0.196606 0.274575 0.773585 0.05(6) Uiso 1 1 calc R . . . .
C44 C 0.0544(12) 0.1742(14) 0.6313(14) 0.068(8) Uani 1 1 d . . . . .
H44A H 0.061020 0.219962 0.637822 0.03(5) Uiso 1 1 calc R . . . .
H44B H 0.021879 0.143017 0.663575 0.09(10) Uiso 1 1 calc R . . . .
H44C H 0.036742 0.158300 0.587246 0.137 Uiso 1 1 calc R U . . .
C45 C 0.5327(12) 0.3542(14) 0.4556(11) 0.058(6) Uani 1 1 d . . . . .
C46 C 0.4759(12) 0.2865(11) 0.4417(10) 0.050(5) Uani 1 1 d . . . . .
C47 C 0.4528(11) 0.2874(11) 0.3775(10) 0.045(5) Uani 1 1 d . . . . .
C48 C 0.4934(12) 0.3551(11) 0.3482(11) 0.047(5) Uani 1 1 d . . . . .
C49 C 0.5448(11) 0.3962(12) 0.3967(13) 0.055(6) Uani 1 1 d . . . . .
C50 C 0.5773(13) 0.3725(14) 0.5143(13) 0.064(7) Uani 1 1 d . . . . .
H50A H 0.549059 0.354251 0.553470 0.09(10) Uiso 1 1 calc R . . . .
H50B H 0.605045 0.422122 0.517754 0.04(6) Uiso 1 1 calc R . . . .
H50C H 0.607206 0.352971 0.510244 0.065 Uiso 1 1 calc R U . . .
C51 C 0.451(2) 0.2292(16) 0.4857(14) 0.082(9) Uani 1 1 d . . . . .
H51A H 0.474140 0.244124 0.527719 0.06(7) Uiso 1 1 calc R . . . .
H51B H 0.458729 0.194136 0.466927 0.090 Uiso 1 1 calc R U . . .
H51C H 0.401532 0.210279 0.492329 0.10(12) Uiso 1 1 calc R . . . .
C52 C 0.3979(12) 0.2264(12) 0.3435(11) 0.056(6) Uani 1 1 d . . . . .
H52A H 0.381176 0.241141 0.306285 0.07(8) Uiso 1 1 calc R . . . .
H52B H 0.360320 0.200286 0.373891 0.101 Uiso 1 1 calc R U . . .
H52C H 0.416060 0.197829 0.327820 0.05(6) Uiso 1 1 calc R . . . .
C53 C 0.4900(18) 0.3763(13) 0.2818(12) 0.078(9) Uani 1 1 d . . . . .
H53A H 0.445655 0.344430 0.262649 0.117 Uiso 1 1 calc R U . . .
H53B H 0.526276 0.376665 0.255456 0.117 Uiso 1 1 calc R U . . .
H53C H 0.495818 0.422154 0.282563 0.117 Uiso 1 1 calc R U . . .
C54 C 0.5992(13) 0.4697(14) 0.388(2) 0.087(12) Uani 1 1 d . . . . .
H54A H 0.632462 0.472513 0.355326 0.131 Uiso 1 1 calc R U . . .
H54B H 0.622290 0.488241 0.429344 0.16(18) Uiso 1 1 calc R . . . .
H54C H 0.578361 0.495970 0.372328 0.05(7) Uiso 1 1 calc R . . . .
C55 C 0.5289(11) 0.7367(14) 0.1922(12) 0.057(6) Uani 1 1 d . . . . .
C56 C 0.7710(14) 0.7443(13) 0.4332(14) 0.063(7) Uani 1 1 d . . . . .
C57 C 0.000000 1.000000 0.824(3) 0.068(13) Uani 1 3 d S T P . .
C58 C 0.666667 0.333333 0.3101(14) 0.089(15) Uani 1 3 d DS TU P . .
O13 O 0.677(2) 0.6678(15) 0.6710(19) 0.164(12) Uani 1 1 d . U . . .
O11 O 0.333333 0.666667 0.428(5) 0.10(2) Uani 0.5 3 d S TU P . .

loop_
_atom_site_aniso_label
_atom_site_aniso_U_11
_atom_site_aniso_U_22
_atom_site_aniso_U_33
_atom_site_aniso_U_23
_atom_site_aniso_U_13
_atom_site_aniso_U_12
Rh1 0.0362(7) 0.0341(7) 0.0420(7) 0.0011(7) 0.0008(7) 0.0160(6)
Rh2 0.0380(7) 0.0357(7) 0.0367(6) 0.0002(7) 0.0004(7) 0.0193(6)
Sr1 0.0402(10) 0.0402(10) 0.0469(18) 0.000 0.000 0.0201(5)
N1 0.030(8) 0.042(9) 0.045(9) 0.003(7) -0.011(7) 0.018(7)
N2 0.038(8) 0.043(8) 0.038(8) 0.005(8) 0.012(8) 0.022(7)
N3 0.041(9) 0.039(9) 0.036(9) -0.009(7) -0.007(7) 0.021(8)
N4 0.038(8) 0.038(8) 0.031(7) 0.001(8) 0.001(8) 0.014(7)
N5 0.040(9) 0.039(8) 0.047(9) 0.001(8) 0.009(9) 0.014(7)
N6 0.064(12) 0.063(12) 0.038(9) 0.011(8) 0.006(8) 0.046(10)
N7 0.034(9) 0.047(10) 0.042(9) -0.001(8) -0.004(7) 0.021(8)
N8 0.038(9) 0.038(9) 0.045(10) 0.000(7) -0.002(7) 0.017(7)
O1 0.056(10) 0.063(10) 0.080(12) -0.025(9) -0.024(9) 0.037(9)
O2 0.055(9) 0.045(8) 0.053(9) -0.007(7) -0.009(7) 0.025(7)
O3 0.043(8) 0.057(9) 0.054(9) 0.006(7) 0.011(7) 0.029(7)
O4 0.063(12) 0.043(10) 0.132(18) -0.011(11) 0.040(12) 0.004(9)
O5 0.124(18) 0.17(2) 0.059(12) 0.038(13) 0.031(12) 0.112(18)
O6 0.058(10) 0.066(11) 0.086(13) -0.009(9) 0.001(9) 0.033(9)
O7 0.059(10) 0.066(11) 0.055(10) -0.009(8) -0.004(8) 0.030(9)
O8 0.080(13) 0.072(12) 0.077(13) 0.011(10) -0.009(10) 0.026(11)
O9 0.17(3) 0.089(17) 0.12(2) -0.027(16) -0.01(2) 0.055(19)
O10 0.13(2) 0.092(17) 0.15(2) 0.062(16) 0.064(19) 0.073(16)
O12 0.091(16) 0.091(16) 0.06(2) 0.000 0.000 0.046(8)
S1 0.054(3) 0.051(3) 0.050(3) 0.005(2) 0.011(3) 0.028(3)
S2 0.049(3) 0.065(4) 0.055(3) -0.001(3) 0.002(3) 0.032(3)
S3 0.080(6) 0.080(6) 0.103(11) 0.000 0.000 0.040(3)
S4 0.065(4) 0.065(4) 0.078(8) 0.000 0.000 0.032(2)
F1 0.074(9) 0.096(11) 0.050(8) 0.004(7) 0.013(7) 0.059(9)
F2 0.137(16) 0.172(18) 0.042(8) 0.012(9) 0.008(9) 0.129(15)
F3 0.088(12) 0.052(9) 0.122(15) -0.020(9) 0.007(11) 0.028(9)
F4 0.083(12) 0.073(11) 0.088(12) 0.005(9) 0.009(10) 0.031(9)
F5 0.106(14) 0.137(17) 0.068(11) -0.035(11) -0.014(10) 0.075(13)
F6 0.068(9) 0.090(11) 0.106(13) -0.040(10) -0.035(10) 0.051(8)
F7 0.15(3) 0.19(3) 0.21(3) -0.08(3) -0.03(2) 0.07(2)
F8 0.35(5) 0.32(5) 0.16(3) -0.01(3) 0.10(3) 0.25(4)
C1 0.036(10) 0.029(9) 0.041(11) 0.000(8) -0.003(8) 0.014(8)
C2 0.041(11) 0.029(9) 0.038(10) -0.007(8) -0.010(8) 0.020(8)
C3 0.041(11) 0.040(11) 0.040(11) -0.001(9) 0.005(9) 0.023(9)
C4 0.047(12) 0.047(12) 0.040(11) -0.009(9) 0.004(9) 0.024(10)
C5 0.048(12) 0.056(13) 0.042(12) -0.003(10) 0.000(10) 0.026(11)
C6 0.043(12) 0.064(14) 0.029(10) 0.006(9) -0.002(8) 0.029(11)
C7 0.038(11) 0.032(10) 0.050(13) 0.001(9) 0.000(9) 0.007(8)
C8 0.051(11) 0.038(10) 0.040(11) 0.000(9) 0.003(10) 0.029(9)
C9 0.041(11) 0.046(12) 0.042(11) 0.001(9) -0.007(9) 0.023(10)
C10 0.051(13) 0.060(15) 0.053(13) 0.006(11) 0.005(11) 0.031(12)
C11 0.068(17) 0.069(17) 0.036(12) 0.000(11) -0.001(11) 0.028(14)
C12 0.035(11) 0.044(12) 0.071(16) -0.019(11) -0.031(11) 0.010(10)
C13 0.033(10) 0.040(11) 0.079(17) 0.004(11) 0.000(10) 0.014(9)
C14 0.043(10) 0.058(11) 0.021(8) -0.003(9) -0.004(9) 0.031(9)
C15 0.049(12) 0.037(11) 0.040(11) -0.009(9) 0.000(9) 0.024(9)
C16 0.037(11) 0.037(11) 0.059(14) -0.013(10) -0.007(10) 0.012(9)
C17 0.035(10) 0.047(11) 0.052(12) 0.008(11) 0.010(10) 0.020(9)
C18 0.039(11) 0.049(12) 0.051(12) -0.006(10) -0.005(9) 0.020(10)
C19 0.053(13) 0.076(16) 0.029(10) 0.005(10) -0.012(9) 0.035(12)
C20 0.057(13) 0.064(14) 0.029(10) 0.011(10) 0.004(10) 0.031(11)
C21 0.040(11) 0.048(12) 0.063(14) 0.013(10) 0.003(10) 0.030(10)
C22 0.038(11) 0.034(10) 0.055(13) -0.001(9) 0.000(9) 0.018(9)
C23 0.053(13) 0.037(11) 0.050(13) 0.004(9) 0.014(10) 0.024(10)
C24 0.047(11) 0.049(11) 0.019(8) 0.000(8) -0.009(8) 0.023(10)
C25 0.033(9) 0.029(9) 0.052(13) 0.000(8) 0.007(8) 0.015(8)
C26 0.040(11) 0.052(13) 0.045(12) 0.010(10) 0.013(9) 0.021(10)
C27 0.050(12) 0.046(12) 0.045(12) -0.002(9) 0.004(10) 0.025(10)
C28 0.044(11) 0.037(11) 0.043(11) 0.006(9) 0.011(9) 0.019(9)
C29 0.052(12) 0.046(12) 0.029(9) 0.001(8) 0.005(9) 0.030(10)
C30 0.041(11) 0.042(11) 0.048(12) -0.010(9) -0.006(9) 0.025(9)
C31 0.042(11) 0.032(10) 0.045(11) -0.007(8) 0.003(9) 0.023(9)
C32 0.032(10) 0.033(10) 0.039(10) 0.011(8) -0.008(8) 0.008(8)
C33 0.058(12) 0.061(13) 0.021(8) -0.005(10) 0.001(10) 0.027(10)
C34 0.041(11) 0.048(12) 0.049(14) -0.010(10) 0.003(9) 0.018(10)
C35 0.051(12) 0.023(9) 0.060(13) -0.007(10) 0.003(12) 0.005(8)
C36 0.040(11) 0.032(10) 0.098(19) 0.001(11) -0.003(11) 0.025(10)
C37 0.032(10) 0.038(11) 0.044(11) 0.001(9) -0.003(9) 0.012(9)
C38 0.043(12) 0.041(12) 0.062(14) -0.001(10) -0.014(10) 0.016(10)
C39 0.034(11) 0.032(10) 0.078(16) -0.002(10) -0.020(10) 0.008(9)
C40 0.074(17) 0.036(12) 0.062(15) -0.006(11) -0.016(13) 0.017(12)
C41 0.049(13) 0.065(15) 0.09(2) -0.020(16) -0.004(14) 0.038(12)
C42 0.057(14) 0.044(12) 0.056(14) 0.010(10) 0.017(11) 0.024(11)
C43 0.056(15) 0.084(18) 0.049(14) 0.023(13) 0.021(11) 0.042(14)
C44 0.041(13) 0.069(17) 0.09(2) 0.025(15) 0.018(13) 0.027(12)
C45 0.054(14) 0.076(17) 0.051(14) 0.002(12) 0.008(11) 0.038(13)
C46 0.087(16) 0.054(12) 0.027(10) -0.001(10) 0.011(11) 0.050(12)
C47 0.050(12) 0.045(12) 0.042(12) 0.011(9) 0.012(9) 0.025(10)
C48 0.055(13) 0.052(13) 0.053(13) 0.001(10) -0.012(10) 0.041(11)
C49 0.035(11) 0.059(14) 0.081(17) -0.001(12) 0.004(11) 0.032(11)
C50 0.063(16) 0.077(18) 0.068(17) -0.029(14) -0.011(13) 0.047(15)
C51 0.13(3) 0.09(2) 0.056(17) 0.024(15) 0.022(18) 0.07(2)
C52 0.058(14) 0.051(13) 0.048(13) -0.028(11) -0.018(11) 0.020(12)
C53 0.16(3) 0.057(15) 0.040(13) 0.005(11) -0.001(16) 0.070(19)
C54 0.038(13) 0.059(16) 0.17(4) 0.02(2) 0.037(19) 0.027(13)
C55 0.039(12) 0.083(18) 0.056(14) 0.000(13) -0.004(10) 0.037(13)
C56 0.076(16) 0.070(16) 0.057(15) -0.026(15) -0.035(15) 0.047(14)
C57 0.054(16) 0.054(16) 0.10(4) 0.000 0.000 0.027(8)
C58 0.089(17) 0.089(17) 0.09(3) 0.000 0.000 0.044(9)
O13 0.23(3) 0.089(16) 0.21(2) -0.003(16) -0.03(2) 0.108(18)
O11 0.09(3) 0.09(3) 0.12(5) 0.000 0.000 0.047(13)

loop_
_atom_type_symbol
_atom_type_description
_atom_type_scat_dispersion_real
_atom_type_scat_dispersion_imag
_atom_type_scat_source
C C 0.0137 0.0067 'International Tables Vol C Tables 4.2.6.8 and 6.1.1.4'
H H 0.0000 0.0000 'International Tables Vol C Tables 4.2.6.8 and 6.1.1.4'
F F 0.0583 0.0400 'International Tables Vol C Tables 4.2.6.8 and 6.1.1.4'
N N 0.0241 0.0134 'International Tables Vol C Tables 4.2.6.8 and 6.1.1.4'
O O 0.0389 0.0241 'International Tables Vol C Tables 4.2.6.8 and 6.1.1.4'
Rh Rh -0.0161 2.8414 'International Tables Vol C Tables 4.2.6.8 and 6.1.1.4'
S S 0.2925 0.4295 'International Tables Vol C Tables 4.2.6.8 and 6.1.1.4'
Sr Sr -0.5625 1.4257 'International Tables Vol C Tables 4.2.6.8 and 6.1.1.4'

loop_
_geom_angle_atom_site_label_1
_geom_angle_atom_site_label_2
_geom_angle_atom_site_label_3
_geom_angle
_geom_angle_site_symmetry_1
_geom_angle_site_symmetry_3
_geom_angle_publ_flag
C36 Rh1 C39 66.2(8) . . ?
C36 Rh1 N5 161.3(8) . . ?
C39 Rh1 N5 96.6(7) . . ?
C36 Rh1 C38 66.6(9) . . ?
C39 Rh1 C38 40.2(8) . . ?
N5 Rh1 C38 95.7(8) . . ?
C36 Rh1 C37 40.0(9) . . ?
C39 Rh1 C37 66.5(8) . . ?
N5 Rh1 C37 127.8(8) . . ?
C38 Rh1 C37 39.3(8) . . ?
C36 Rh1 C35 38.8(8) . . ?
C39 Rh1 C35 37.7(9) . . ?
N5 Rh1 C35 129.2(7) . . ?
C38 Rh1 C35 64.6(9) . . ?
C37 Rh1 C35 64.8(9) . . ?
C36 Rh1 N1 104.6(8) . . ?
C39 Rh1 N1 119.3(8) . . ?
N5 Rh1 N1 90.0(7) . . ?
C38 Rh1 N1 159.2(7) . . ?
C37 Rh1 N1 141.9(7) . . ?
C35 Rh1 N1 96.5(8) . . ?
C36 Rh1 N2 103.8(7) . . ?
C39 Rh1 N2 160.0(8) . . ?
N5 Rh1 N2 90.2(6) . . ?
C38 Rh1 N2 120.6(7) . . ?
C37 Rh1 N2 94.5(7) . . ?
C35 Rh1 N2 140.5(7) . . ?
N1 Rh1 N2 79.2(6) . . ?
N8 Rh2 C47 135.0(7) 3_565 . ?
N8 Rh2 N4 90.8(6) 3_565 . ?
C47 Rh2 N4 94.6(7) . . ?
N8 Rh2 C48 98.8(7) 3_565 . ?
C47 Rh2 C48 40.0(8) . . ?
N4 Rh2 C48 116.5(8) . . ?
N8 Rh2 C45 123.8(9) 3_565 . ?
C47 Rh2 C45 65.5(9) . . ?
N4 Rh2 C45 145.1(8) . . ?
C48 Rh2 C45 67.0(8) . . ?
N8 Rh2 C46 160.4(8) 3_565 . ?
C47 Rh2 C46 38.5(8) . . ?
N4 Rh2 C46 107.4(8) . . ?
C48 Rh2 C46 66.7(8) . . ?
C45 Rh2 C46 39.4(9) . . ?
N8 Rh2 C49 94.3(8) 3_565 . ?
C47 Rh2 C49 65.4(9) . . ?
N4 Rh2 C49 155.9(8) . . ?
C48 Rh2 C49 39.4(9) . . ?
C45 Rh2 C49 39.8(9) . . ?
C46 Rh2 C49 66.1(9) . . ?
N8 Rh2 N3 89.8(6) 3_565 . ?
C47 Rh2 N3 135.1(7) . . ?
N4 Rh2 N3 79.2(6) . . ?
C48 Rh2 N3 161.7(7) . . ?
C45 Rh2 N3 94.8(8) . . ?
C46 Rh2 N3 100.7(7) . . ?
C49 Rh2 N3 124.3(8) . . ?
O2 Sr1 O2 88.8(5) 3_565 . ?
O2 Sr1 O2 88.8(5) 3_565 2_665 ?
O2 Sr1 O2 88.8(5) . 2_665 ?
O2 Sr1 O3 81.3(5) 3_565 . ?
O2 Sr1 O3 73.3(5) . . ?
O2 Sr1 O3 159.7(5) 2_665 . ?
O2 Sr1 O3 159.7(5) 3_565 2_665 ?
O2 Sr1 O3 81.3(5) . 2_665 ?
O2 Sr1 O3 73.3(5) 2_665 2_665 ?
O3 Sr1 O3 112.3(3) . 2_665 ?
O2 Sr1 O3 73.3(5) 3_565 3_565 ?
O2 Sr1 O3 159.7(5) . 3_565 ?
O2 Sr1 O3 81.3(5) 2_665 3_565 ?
O3 Sr1 O3 112.3(3) . 3_565 ?
O3 Sr1 O3 112.3(3) 2_665 3_565 ?
O2 Sr1 O12 126.1(4) 3_565 . ?
O2 Sr1 O12 126.1(4) . . ?
O2 Sr1 O12 126.1(4) 2_665 . ?
O3 Sr1 O12 73.6(4) . . ?
O3 Sr1 O12 73.6(4) 2_665 . ?
O3 Sr1 O12 73.6(4) 3_565 . ?
O2 Sr1 O11 53.9(4) 3_565 . ?
O2 Sr1 O11 53.9(4) . . ?
O2 Sr1 O11 53.9(4) 2_665 . ?
O3 Sr1 O11 106.4(4) . . ?
O3 Sr1 O11 106.4(4) 2_665 . ?
O3 Sr1 O11 106.4(4) 3_565 . ?
O12 Sr1 O11 180.00(2) . . ?
C1 N1 C14 102.7(16) . . ?
C1 N1 Rh1 108.2(12) . . ?
C14 N1 Rh1 149.1(13) . . ?
C2 N2 C3 103.4(15) . . ?
C2 N2 Rh1 109.3(13) . . ?
C3 N2 Rh1 147.1(13) . . ?
C2 N3 C8 101.9(16) . . ?
C2 N3 Rh2 108.3(12) . . ?
C8 N3 Rh2 149.7(14) . . ?
C1 N4 C9 102.7(16) . . ?
C1 N4 Rh2 109.9(13) . . ?
C9 N4 Rh2 147.3(14) . . ?
C15 N5 C19 117.1(19) . . ?
C15 N5 Rh1 121.9(15) . . ?
C19 N5 Rh1 120.8(15) . . ?
C20 N6 C21 120(2) . . ?
C20 N6 H6 119.9 . . ?
C21 N6 H6 119.9 . . ?
C29 N7 C28 123.7(18) . . ?
C29 N7 H7 118.1 . . ?
C28 N7 H7 118.1 . . ?
C34 N8 C30 117.0(17) . . ?
C34 N8 Rh2 119.5(14) . 2_665 ?
C30 N8 Rh2 123.4(14) . 2_665 ?
C29 O2 Sr1 165.1(14) . . ?
S1 O3 Sr1 146.4(10) . . ?
O5 S1 O4 116.8(15) . . ?
O5 S1 O3 116.3(12) . . ?
O4 S1 O3 113.2(11) . . ?
O5 S1 C55 102.4(12) . . ?
O4 S1 C55 103.1(12) . . ?
O3 S1 C55 102.1(10) . . ?
O6 S2 O8 113.4(12) . . ?
O6 S2 O7 115.7(11) . . ?
O8 S2 O7 115.2(12) . . ?
O6 S2 C56 100.8(11) . . ?
O8 S2 C56 106.1(12) . . ?
O7 S2 C56 103.5(12) . . ?
O9 S3 O9 116.7(8) 2_675 3_465 ?
O9 S3 O9 116.7(8) 2_675 . ?
O9 S3 O9 116.7(9) 3_465 . ?
O9 S3 C57 100.6(14) 2_675 . ?
O9 S3 C57 100.6(14) 3_465 . ?
O9 S3 C57 100.6(14) . . ?
O10 S4 O10 114.2(10) 2_655 . ?
O10 S4 O10 114.2(10) 2_655 3_665 ?
O10 S4 O10 114.2(10) . 3_665 ?
O10 S4 C58 104.2(13) 2_655 . ?
O10 S4 C58 104.2(13) . . ?
O10 S4 C58 104.2(13) 3_665 . ?
N4 C1 N1 117.5(17) . . ?
N4 C1 C2 120.7(17) . . ?
N1 C1 C2 121.7(18) . . ?
N2 C2 N3 118.5(17) . . ?
N2 C2 C1 120.4(18) . . ?
N3 C2 C1 120.1(18) . . ?
N2 C3 C4 131.6(19) . . ?
N2 C3 C8 107.7(17) . . ?
C4 C3 C8 120.7(19) . . ?
C5 C4 C3 118(2) . . ?
C5 C4 H4 121.1 . . ?
C3 C4 H4 121.1 . . ?
C4 C5 C6 123(2) . . ?
C4 C5 H5 118.7 . . ?
C6 C5 H5 118.7 . . ?
C7 C6 C5 119(2) . . ?
C7 C6 H6A 120.5 . . ?
C5 C6 H6A 120.5 . . ?
C8 C7 C6 119.7(19) . . ?
C8 C7 H7A 120.1 . . ?
C6 C7 H7A 120.1 . . ?
N3 C8 C7 131.4(19) . . ?
N3 C8 C3 108.4(18) . . ?
C7 C8 C3 120.2(19) . . ?
N4 C9 C14 108.7(17) . . ?
N4 C9 C10 132(2) . . ?
C14 C9 C10 119.4(19) . . ?
C11 C10 C9 118(2) . . ?
C11 C10 H10 121.1 . . ?
C9 C10 H10 121.1 . . ?
C12 C11 C10 123(2) . . ?
C12 C11 H11 118.4 . . ?
C10 C11 H11 118.4 . . ?
C11 C12 C13 121.1(19) . . ?
C11 C12 H12 119.5 . . ?
C13 C12 H12 119.5 . . ?
C12 C13 C14 117.7(19) . . ?
C12 C13 H13 121.1 . . ?
C14 C13 H13 121.1 . . ?
N1 C14 C9 108.4(17) . . ?
N1 C14 C13 130.9(18) . . ?
C9 C14 C13 120.7(18) . . ?
N5 C15 C16 122(2) . . ?
N5 C15 H15 118.9 . . ?
C16 C15 H15 118.9 . . ?
C17 C16 C15 118.2(19) . . ?
C17 C16 H16 120.9 . . ?
C15 C16 H16 120.9 . . ?
C16 C17 C18 118.9(19) . . ?
C16 C17 C20 124(2) . . ?
C18 C17 C20 117(2) . . ?
C19 C18 C17 118(2) . . ?
C19 C18 H18 121.0 . . ?
C17 C18 H18 121.0 . . ?
N5 C19 C18 125(2) . . ?
N5 C19 H19 117.3 . . ?
C18 C19 H19 117.3 . . ?
O1 C20 N6 122(2) . . ?
O1 C20 C17 120(2) . . ?
N6 C20 C17 117.7(19) . . ?
N6 C21 C22 111.3(17) . . ?
N6 C21 H21A 109.4 . . ?
C22 C21 H21A 109.4 . . ?
N6 C21 H21B 109.4 . . ?
C22 C21 H21B 109.4 . . ?
H21A C21 H21B 108.0 . . ?
C27 C22 C23 115.7(19) . . ?
C27 C22 C21 123.7(19) . . ?
C23 C22 C21 120.5(18) . . ?
C24 C23 C22 122(2) . . ?
C24 C23 H23 119.0 . . ?
C22 C23 H23 119.0 . . ?
C23 C24 C25 121.2(19) . . ?
C23 C24 H24 119.4 . . ?
C25 C24 H24 119.4 . . ?
C26 C25 C24 117.2(18) . . ?
C26 C25 C28 122.4(17) . . ?
C24 C25 C28 120.4(17) . . ?
C25 C26 C27 121.0(19) . . ?
C25 C26 H26 119.5 . . ?
C27 C26 H26 119.5 . . ?
C22 C27 C26 123(2) . . ?
C22 C27 H27 118.5 . . ?
C26 C27 H27 118.5 . . ?
N7 C28 C25 113.8(17) . . ?
N7 C28 H28A 108.8 . . ?
C25 C28 H28A 108.8 . . ?
N7 C28 H28B 108.8 . . ?
C25 C28 H28B 108.8 . . ?
H28A C28 H28B 107.7 . . ?
O2 C29 N7 125(2) . . ?
O2 C29 C32 119.5(19) . . ?
N7 C29 C32 115.1(18) . . ?
C31 C30 N8 124(2) . . ?
C31 C30 H30 117.8 . . ?
N8 C30 H30 117.8 . . ?
C30 C31 C32 118.3(18) . . ?
C30 C31 H31 120.8 . . ?
C32 C31 H31 120.8 . . ?
C33 C32 C31 116.3(17) . . ?
C33 C32 C29 123.1(18) . . ?
C31 C32 C29 120.6(18) . . ?
C34 C33 C32 122(2) . . ?
C34 C33 H33 119.1 . . ?
C32 C33 H33 119.1 . . ?
N8 C34 C33 122.1(19) . . ?
N8 C34 H34 119.0 . . ?
C33 C34 H34 119.0 . . ?
C39 C35 C36 110(2) . . ?
C39 C35 C40 126(2) . . ?
C36 C35 C40 124(2) . . ?
C39 C35 Rh1 69.1(11) . . ?
C36 C35 Rh1 68.4(11) . . ?
C40 C35 Rh1 128.7(18) . . ?
C35 C36 C37 106.8(18) . . ?
C35 C36 C41 129(2) . . ?
C37 C36 C41 124(2) . . ?
C35 C36 Rh1 72.8(11) . . ?
C37 C36 Rh1 71.1(11) . . ?
C41 C36 Rh1 127.8(18) . . ?
C38 C37 C42 128(2) . . ?
C38 C37 C36 107.4(18) . . ?
C42 C37 C36 124.9(19) . . ?
C38 C37 Rh1 70.2(13) . . ?
C42 C37 Rh1 128.0(14) . . ?
C36 C37 Rh1 68.9(12) . . ?
C37 C38 C39 107(2) . . ?
C37 C38 C43 126(2) . . ?
C39 C38 C43 127(2) . . ?
C37 C38 Rh1 70.5(13) . . ?
C39 C38 Rh1 69.2(14) . . ?
C43 C38 Rh1 127.7(16) . . ?
C35 C39 C38 108(2) . . ?
C35 C39 C44 130(2) . . ?
C38 C39 C44 122(2) . . ?
C35 C39 Rh1 73.2(13) . . ?
C38 C39 Rh1 70.6(12) . . ?
C44 C39 Rh1 129.7(17) . . ?
C35 C40 H40A 109.5 . . ?
C35 C40 H40B 109.5 . . ?
H40A C40 H40B 109.5 . . ?
C35 C40 H40C 109.5 . . ?
H40A C40 H40C 109.5 . . ?
H40B C40 H40C 109.5 . . ?
C36 C41 H41A 109.5 . . ?
C36 C41 H41B 109.5 . . ?
H41A C41 H41B 109.5 . . ?
C36 C41 H41C 109.5 . . ?
H41A C41 H41C 109.5 . . ?
H41B C41 H41C 109.5 . . ?
C37 C42 H42A 109.5 . . ?
C37 C42 H42B 109.5 . . ?
H42A C42 H42B 109.5 . . ?
C37 C42 H42C 109.5 . . ?
H42A C42 H42C 109.5 . . ?
H42B C42 H42C 109.5 . . ?
C38 C43 H43A 109.5 . . ?
C38 C43 H43B 109.5 . . ?
H43A C43 H43B 109.5 . . ?
C38 C43 H43C 109.5 . . ?
H43A C43 H43C 109.5 . . ?
H43B C43 H43C 109.5 . . ?
C39 C44 H44A 109.5 . . ?
C39 C44 H44B 109.5 . . ?
H44A C44 H44B 109.5 . . ?
C39 C44 H44C 109.5 . . ?
H44A C44 H44C 109.5 . . ?
H44B C44 H44C 109.5 . . ?
C46 C45 C49 108(2) . . ?
C46 C45 C50 125(2) . . ?
C49 C45 C50 127(2) . . ?
C46 C45 Rh2 70.6(13) . . ?
C49 C45 Rh2 70.9(13) . . ?
C50 C45 Rh2 132.2(17) . . ?
C47 C46 C51 127(2) . . ?
C47 C46 C45 107.7(19) . . ?
C51 C46 C45 125(2) . . ?
C47 C46 Rh2 69.9(12) . . ?
C51 C46 Rh2 127.2(18) . . ?
C45 C46 Rh2 70.0(12) . . ?
C46 C47 C48 110.5(19) . . ?
C46 C47 C52 124(2) . . ?
C48 C47 C52 125(2) . . ?
C46 C47 Rh2 71.5(12) . . ?
C48 C47 Rh2 70.4(12) . . ?
C52 C47 Rh2 128.0(16) . . ?
C49 C48 C53 126(2) . . ?
C49 C48 C47 105.9(19) . . ?
C53 C48 C47 128(2) . . ?
C49 C48 Rh2 71.2(13) . . ?
C53 C48 Rh2 129.3(17) . . ?
C47 C48 Rh2 69.6(12) . . ?
C48 C49 C45 108(2) . . ?
C48 C49 C54 125(3) . . ?
C45 C49 C54 127(3) . . ?
C48 C49 Rh2 69.5(12) . . ?
C45 C49 Rh2 69.3(13) . . ?
C54 C49 Rh2 125.6(16) . . ?
C45 C50 H50A 109.5 . . ?
C45 C50 H50B 109.5 . . ?
H50A C50 H50B 109.5 . . ?
C45 C50 H50C 109.5 . . ?
H50A C50 H50C 109.5 . . ?
H50B C50 H50C 109.5 . . ?
C46 C51 H51A 109.5 . . ?
C46 C51 H51B 109.5 . . ?
H51A C51 H51B 109.5 . . ?
C46 C51 H51C 109.5 . . ?
H51A C51 H51C 109.5 . . ?
H51B C51 H51C 109.5 . . ?
C47 C52 H52A 109.5 . . ?
C47 C52 H52B 109.5 . . ?
H52A C52 H52B 109.5 . . ?
C47 C52 H52C 109.5 . . ?
H52A C52 H52C 109.5 . . ?
H52B C52 H52C 109.5 . . ?
C48 C53 H53A 109.5 . . ?
C48 C53 H53B 109.5 . . ?
H53A C53 H53B 109.5 . . ?
C48 C53 H53C 109.5 . . ?
H53A C53 H53C 109.5 . . ?
H53B C53 H53C 109.5 . . ?
C49 C54 H54A 109.5 . . ?
C49 C54 H54B 109.5 . . ?
H54A C54 H54B 109.5 . . ?
C49 C54 H54C 109.5 . . ?
H54A C54 H54C 109.5 . . ?
H54B C54 H54C 109.5 . . ?
F2 C55 F1 107.8(18) . . ?
F2 C55 F3 106(2) . . ?
F1 C55 F3 107(2) . . ?
F2 C55 S1 112.7(19) . . ?
F1 C55 S1 112.2(18) . . ?
F3 C55 S1 110.8(15) . . ?
F4 C56 F5 107(2) . . ?
F4 C56 F6 109(2) . . ?
F5 C56 F6 104(2) . . ?
F4 C56 S2 112.8(17) . . ?
F5 C56 S2 112(2) . . ?
F6 C56 S2 112.1(16) . . ?
F7 C57 F7 105(3) 3_465 . ?
F7 C57 F7 105(3) 3_465 2_675 ?
F7 C57 F7 105(3) . 2_675 ?
F7 C57 S3 114(3) 3_465 . ?
F7 C57 S3 114(3) . . ?
F7 C57 S3 114(3) 2_675 . ?
F8 C58 F8 107(2) . 3_665 ?
F8 C58 F8 107(2) . 2_655 ?
F8 C58 F8 107(2) 3_665 2_655 ?
F8 C58 S4 112(2) . . ?
F8 C58 S4 112(2) 3_665 . ?
F8 C58 S4 112(2) 2_655 . ?

loop_
_geom_bond_atom_site_label_1
_geom_bond_atom_site_label_2
_geom_bond_distance
_geom_bond_site_symmetry_2
_geom_bond_publ_flag
Rh1 C36 2.12(2) . ?
Rh1 C39 2.13(2) . ?
Rh1 N5 2.129(16) . ?
Rh1 C38 2.15(2) . ?
Rh1 C37 2.15(2) . ?
Rh1 C35 2.180(18) . ?
Rh1 N1 2.181(17) . ?
Rh1 N2 2.187(15) . ?
Rh2 N8 2.107(16) 3_565 ?
Rh2 C47 2.14(2) . ?
Rh2 N4 2.142(15) . ?
Rh2 C48 2.15(2) . ?
Rh2 C45 2.15(2) . ?
Rh2 C46 2.16(2) . ?
Rh2 C49 2.18(2) . ?
Rh2 N3 2.189(16) . ?
Sr1 O2 2.522(15) 3_565 ?
Sr1 O2 2.522(15) . ?
Sr1 O2 2.522(15) 2_665 ?
Sr1 O3 2.541(15) . ?
Sr1 O3 2.541(15) 2_665 ?
Sr1 O3 2.541(15) 3_565 ?
Sr1 O12 2.59(3) . ?
Sr1 O11 3.13(10) . ?
N1 C1 1.35(2) . ?
N1 C14 1.38(2) . ?
N2 C2 1.32(2) . ?
N2 C3 1.37(3) . ?
N3 C2 1.33(2) . ?
N3 C8 1.39(3) . ?
N4 C1 1.33(3) . ?
N4 C9 1.39(2) . ?
N5 C15 1.31(2) . ?
N5 C19 1.34(3) . ?
N6 C20 1.33(3) . ?
N6 C21 1.49(3) . ?
N6 H6 0.8800 . ?
N7 C29 1.32(2) . ?
N7 C28 1.45(2) . ?
N7 H7 0.8800 . ?
N8 C34 1.35(3) . ?
N8 C30 1.37(2) . ?
O1 C20 1.25(3) . ?
O2 C29 1.22(2) . ?
O3 S1 1.443(15) . ?
O4 S1 1.434(19) . ?
O5 S1 1.43(2) . ?
O6 S2 1.399(18) . ?
O7 S2 1.455(17) . ?
O8 S2 1.451(19) . ?
O9 S3 1.44(2) . ?
O10 S4 1.44(2) . ?
S1 C55 1.80(3) . ?
S2 C56 1.81(3) . ?
S3 C57 1.77(6) . ?
S4 C58 1.80(3) . ?
F1 C55 1.33(3) . ?
F2 C55 1.30(3) . ?
F3 C55 1.33(3) . ?
F4 C56 1.32(3) . ?
F5 C56 1.35(3) . ?
F6 C56 1.36(3) . ?
F7 C57 1.35(3) . ?
F8 C58 1.26(2) . ?
C1 C2 1.41(3) . ?
C3 C4 1.42(3) . ?
C3 C8 1.43(3) . ?
C4 C5 1.38(3) . ?
C4 H4 0.9500 . ?
C5 C6 1.42(3) . ?
C5 H5 0.9500 . ?
C6 C7 1.41(3) . ?
C6 H6A 0.9500 . ?
C7 C8 1.39(3) . ?
C7 H7A 0.9500 . ?
C9 C14 1.41(3) . ?
C9 C10 1.44(3) . ?
C10 C11 1.37(3) . ?
C10 H10 0.9500 . ?
C11 C12 1.37(2) . ?
C11 H11 0.9500 . ?
C12 C13 1.40(2) . ?
C12 H12 0.9500 . ?
C13 C14 1.42(3) . ?
C13 H13 0.9500 . ?
C15 C16 1.45(3) . ?
C15 H15 0.9500 . ?
C16 C17 1.37(3) . ?
C16 H16 0.9500 . ?
C17 C18 1.39(3) . ?
C17 C20 1.50(3) . ?
C18 C19 1.37(3) . ?
C18 H18 0.9500 . ?
C19 H19 0.9500 . ?
C21 C22 1.51(3) . ?
C21 H21A 0.9900 . ?
C21 H21B 0.9900 . ?
C22 C27 1.38(3) . ?
C22 C23 1.41(3) . ?
C23 C24 1.36(3) . ?
C23 H23 0.9500 . ?
C24 C25 1.43(3) . ?
C24 H24 0.9500 . ?
C25 C26 1.36(3) . ?
C25 C28 1.49(3) . ?
C26 C27 1.40(3) . ?
C26 H26 0.9500 . ?
C27 H27 0.9500 . ?
C28 H28A 0.9900 . ?
C28 H28B 0.9900 . ?
C29 C32 1.50(3) . ?
C30 C31 1.36(3) . ?
C30 H30 0.9500 . ?
C31 C32 1.44(3) . ?
C31 H31 0.9500 . ?
C32 C33 1.39(3) . ?
C33 C34 1.37(3) . ?
C33 H33 0.9500 . ?
C34 H34 0.9500 . ?
C35 C39 1.39(3) . ?
C35 C36 1.43(3) . ?
C35 C40 1.49(3) . ?
C36 C37 1.46(3) . ?
C36 C41 1.52(3) . ?
C37 C38 1.45(3) . ?
C37 C42 1.46(3) . ?
C38 C39 1.47(3) . ?
C38 C43 1.50(3) . ?
C39 C44 1.49(3) . ?
C40 H40A 0.9800 . ?
C40 H40B 0.9800 . ?
C40 H40C 0.9800 . ?
C41 H41A 0.9800 . ?
C41 H41B 0.9800 . ?
C41 H41C 0.9800 . ?
C42 H42A 0.9800 . ?
C42 H42B 0.9800 . ?
C42 H42C 0.9800 . ?
C43 H43A 0.9800 . ?
C43 H43B 0.9800 . ?
C43 H43C 0.9800 . ?
C44 H44A 0.9800 . ?
C44 H44B 0.9800 . ?
C44 H44C 0.9800 . ?
C45 C46 1.46(3) . ?
C45 C49 1.47(3) . ?
C45 C50 1.49(3) . ?
C46 C47 1.42(3) . ?
C46 C51 1.44(3) . ?
C47 C48 1.47(3) . ?
C47 C52 1.49(3) . ?
C48 C49 1.46(3) . ?
C48 C53 1.46(3) . ?
C49 C54 1.51(3) . ?
C50 H50A 0.9800 . ?
C50 H50B 0.9800 . ?
C50 H50C 0.9800 . ?
C51 H51A 0.9800 . ?
C51 H51B 0.9800 . ?
C51 H51C 0.9800 . ?
C52 H52A 0.9800 . ?
C52 H52B 0.9800 . ?
C52 H52C 0.9800 . ?
C53 H53A 0.9800 . ?
C53 H53B 0.9800 . ?
C53 H53C 0.9800 . ?
C54 H54A 0.9800 . ?
C54 H54B 0.9800 . ?
C54 H54C 0.9800 . ?

loop_
_geom_hbond_atom_site_label_D
_geom_hbond_atom_site_label_H
_geom_hbond_atom_site_label_A
_geom_hbond_distance_DH
_geom_hbond_distance_HA
_geom_hbond_distance_DA
_geom_hbond_angle_DHA
_geom_hbond_site_symmetry_A
N7 H7 O6 0.88 2.12 2.96(2) 157.3 2_665
N6 H6 O10 0.88 2.06 2.91(3) 161.2 4_665

loop_
_geom_torsion_atom_site_label_1
_geom_torsion_atom_site_label_2
_geom_torsion_atom_site_label_3
_geom_torsion_atom_site_label_4
_geom_torsion
_geom_torsion_site_symmetry_1
_geom_torsion_site_symmetry_2
_geom_torsion_site_symmetry_3
_geom_torsion_site_symmetry_4
_geom_torsion_publ_flag
Sr1 O3 S1 O5 51(2) . . . . ?
Sr1 O3 S1 O4 -169.2(16) . . . . ?
Sr1 O3 S1 C55 -59.0(19) . . . . ?
C9 N4 C1 N1 0(2) . . . . ?
Rh2 N4 C1 N1 -178.1(13) . . . . ?
C9 N4 C1 C2 -175.7(17) . . . . ?
Rh2 N4 C1 C2 6(2) . . . . ?
C14 N1 C1 N4 0(2) . . . . ?
Rh1 N1 C1 N4 178.1(13) . . . . ?
C14 N1 C1 C2 175.4(17) . . . . ?
Rh1 N1 C1 C2 -6(2) . . . . ?
C3 N2 C2 N3 1(2) . . . . ?
Rh1 N2 C2 N3 178.0(13) . . . . ?
C3 N2 C2 C1 -167.0(17) . . . . ?
Rh1 N2 C2 C1 10(2) . . . . ?
C8 N3 C2 N2 -1(2) . . . . ?
Rh2 N3 C2 N2 179.0(13) . . . . ?
C8 N3 C2 C1 166.9(17) . . . . ?
Rh2 N3 C2 C1 -13(2) . . . . ?
N4 C1 C2 N2 173.0(17) . . . . ?
N1 C1 C2 N2 -3(3) . . . . ?
N4 C1 C2 N3 5(3) . . . . ?
N1 C1 C2 N3 -170.7(18) . . . . ?
C2 N2 C3 C4 178(2) . . . . ?
Rh1 N2 C3 C4 4(4) . . . . ?
C2 N2 C3 C8 -1(2) . . . . ?
Rh1 N2 C3 C8 -174.9(17) . . . . ?
N2 C3 C4 C5 -177(2) . . . . ?
C8 C3 C4 C5 1(3) . . . . ?
C3 C4 C5 C6 -1(3) . . . . ?
C4 C5 C6 C7 0(3) . . . . ?
C5 C6 C7 C8 0(3) . . . . ?
C2 N3 C8 C7 -177(2) . . . . ?
Rh2 N3 C8 C7 2(4) . . . . ?
C2 N3 C8 C3 1(2) . . . . ?
Rh2 N3 C8 C3 -180(2) . . . . ?
C6 C7 C8 N3 178.2(19) . . . . ?
C6 C7 C8 C3 0(3) . . . . ?
N2 C3 C8 N3 0(2) . . . . ?
C4 C3 C8 N3 -179.4(18) . . . . ?
N2 C3 C8 C7 178.2(17) . . . . ?
C4 C3 C8 C7 -1(3) . . . . ?
C1 N4 C9 C14 0(2) . . . . ?
Rh2 N4 C9 C14 176.9(17) . . . . ?
C1 N4 C9 C10 178(2) . . . . ?
Rh2 N4 C9 C10 -6(4) . . . . ?
N4 C9 C10 C11 179(2) . . . . ?
C14 C9 C10 C11 -4(3) . . . . ?
C9 C10 C11 C12 5(4) . . . . ?
C10 C11 C12 C13 -4(4) . . . . ?
C11 C12 C13 C14 2(3) . . . . ?
C1 N1 C14 C9 0(2) . . . . ?
Rh1 N1 C14 C9 -177(2) . . . . ?
C1 N1 C14 C13 180(2) . . . . ?
Rh1 N1 C14 C13 3(4) . . . . ?
N4 C9 C14 N1 0(2) . . . . ?
C10 C9 C14 N1 -178.1(19) . . . . ?
N4 C9 C14 C13 -179.7(17) . . . . ?
C10 C9 C14 C13 2(3) . . . . ?
C12 C13 C14 N1 179(2) . . . . ?
C12 C13 C14 C9 -2(3) . . . . ?
C19 N5 C15 C16 1(3) . . . . ?
Rh1 N5 C15 C16 -173.7(15) . . . . ?
N5 C15 C16 C17 3(3) . . . . ?
C15 C16 C17 C18 -2(3) . . . . ?
C15 C16 C17 C20 176(2) . . . . ?
C16 C17 C18 C19 -3(3) . . . . ?
C20 C17 C18 C19 179(2) . . . . ?
C15 N5 C19 C18 -7(3) . . . . ?
Rh1 N5 C19 C18 168.4(18) . . . . ?
C17 C18 C19 N5 8(4) . . . . ?
C21 N6 C20 O1 -5(3) . . . . ?
C21 N6 C20 C17 -179.5(18) . . . . ?
C16 C17 C20 O1 -152(2) . . . . ?
C18 C17 C20 O1 26(3) . . . . ?
C16 C17 C20 N6 23(3) . . . . ?
C18 C17 C20 N6 -159(2) . . . . ?
C20 N6 C21 C22 -89(2) . . . . ?
N6 C21 C22 C27 -35(3) . . . . ?
N6 C21 C22 C23 144(2) . . . . ?
C27 C22 C23 C24 -2(3) . . . . ?
C21 C22 C23 C24 180(2) . . . . ?
C22 C23 C24 C25 1(3) . . . . ?
C23 C24 C25 C26 -1(3) . . . . ?
C23 C24 C25 C28 179.1(18) . . . . ?
C24 C25 C26 C27 2(3) . . . . ?
C28 C25 C26 C27 -177.9(19) . . . . ?
C23 C22 C27 C26 3(3) . . . . ?
C21 C22 C27 C26 -178(2) . . . . ?
C25 C26 C27 C22 -4(3) . . . . ?
C29 N7 C28 C25 88(2) . . . . ?
C26 C25 C28 N7 -47(3) . . . . ?
C24 C25 C28 N7 133.2(19) . . . . ?
Sr1 O2 C29 N7 62(6) . . . . ?
Sr1 O2 C29 C32 -123(5) . . . . ?
C28 N7 C29 O2 4(3) . . . . ?
C28 N7 C29 C32 -171.3(17) . . . . ?
C34 N8 C30 C31 1(3) . . . . ?
Rh2 N8 C30 C31 -174.3(16) 2_665 . . . ?
N8 C30 C31 C32 -2(3) . . . . ?
C30 C31 C32 C33 2(3) . . . . ?
C30 C31 C32 C29 -176.7(18) . . . . ?
O2 C29 C32 C33 -149(2) . . . . ?
N7 C29 C32 C33 27(3) . . . . ?
O2 C29 C32 C31 29(3) . . . . ?
N7 C29 C32 C31 -154.9(18) . . . . ?
C31 C32 C33 C34 0(3) . . . . ?
C29 C32 C33 C34 178(2) . . . . ?
C30 N8 C34 C33 1(3) . . . . ?
Rh2 N8 C34 C33 176.3(17) 2_665 . . . ?
C32 C33 C34 N8 -1(3) . . . . ?
C39 C35 C36 C37 7(3) . . . . ?
C40 C35 C36 C37 -174(2) . . . . ?
Rh1 C35 C36 C37 63.4(14) . . . . ?
C39 C35 C36 C41 179(3) . . . . ?
C40 C35 C36 C41 -2(4) . . . . ?
Rh1 C35 C36 C41 -125(3) . . . . ?
C39 C35 C36 Rh1 -56.1(17) . . . . ?
C40 C35 C36 Rh1 123(2) . . . . ?
C35 C36 C37 C38 -5(2) . . . . ?
C41 C36 C37 C38 -177(2) . . . . ?
Rh1 C36 C37 C38 59.8(15) . . . . ?
C35 C36 C37 C42 173(2) . . . . ?
C41 C36 C37 C42 1(4) . . . . ?
Rh1 C36 C37 C42 -122(2) . . . . ?
C35 C36 C37 Rh1 -64.6(15) . . . . ?
C41 C36 C37 Rh1 123(2) . . . . ?
C42 C37 C38 C39 -177(2) . . . . ?
C36 C37 C38 C39 1(2) . . . . ?
Rh1 C37 C38 C39 59.7(15) . . . . ?
C42 C37 C38 C43 0(4) . . . . ?
C36 C37 C38 C43 178(2) . . . . ?
Rh1 C37 C38 C43 -123(2) . . . . ?
C42 C37 C38 Rh1 123(2) . . . . ?
C36 C37 C38 Rh1 -59.0(14) . . . . ?
C36 C35 C39 C38 -7(3) . . . . ?
C40 C35 C39 C38 174(2) . . . . ?
Rh1 C35 C39 C38 -62.6(15) . . . . ?
C36 C35 C39 C44 -176(2) . . . . ?
C40 C35 C39 C44 5(4) . . . . ?
Rh1 C35 C39 C44 128(3) . . . . ?
C36 C35 C39 Rh1 55.7(16) . . . . ?
C40 C35 C39 Rh1 -123(2) . . . . ?
C37 C38 C39 C35 4(3) . . . . ?
C43 C38 C39 C35 -174(2) . . . . ?
Rh1 C38 C39 C35 64.3(16) . . . . ?
C37 C38 C39 C44 174(2) . . . . ?
C43 C38 C39 C44 -3(4) . . . . ?
Rh1 C38 C39 C44 -125(2) . . . . ?
C37 C38 C39 Rh1 -60.6(15) . . . . ?
C43 C38 C39 Rh1 122(2) . . . . ?
C49 C45 C46 C47 -2(2) . . . . ?
C50 C45 C46 C47 -171(2) . . . . ?
Rh2 C45 C46 C47 60.0(15) . . . . ?
C49 C45 C46 C51 176(2) . . . . ?
C50 C45 C46 C51 6(4) . . . . ?
Rh2 C45 C46 C51 -122(2) . . . . ?
C49 C45 C46 Rh2 -61.6(15) . . . . ?
C50 C45 C46 Rh2 129(2) . . . . ?
C51 C46 C47 C48 -178(2) . . . . ?
C45 C46 C47 C48 0(2) . . . . ?
Rh2 C46 C47 C48 59.9(15) . . . . ?
C51 C46 C47 C52 -2(4) . . . . ?
C45 C46 C47 C52 176(2) . . . . ?
Rh2 C46 C47 C52 -124(2) . . . . ?
C51 C46 C47 Rh2 122(3) . . . . ?
C45 C46 C47 Rh2 -60.1(15) . . . . ?
C46 C47 C48 C49 2(2) . . . . ?
C52 C47 C48 C49 -174(2) . . . . ?
Rh2 C47 C48 C49 62.4(14) . . . . ?
C46 C47 C48 C53 175(2) . . . . ?
C52 C47 C48 C53 -1(4) . . . . ?
Rh2 C47 C48 C53 -125(3) . . . . ?
C46 C47 C48 Rh2 -60.5(15) . . . . ?
C52 C47 C48 Rh2 123(2) . . . . ?
C53 C48 C49 C45 -176(2) . . . . ?
C47 C48 C49 C45 -3(2) . . . . ?
Rh2 C48 C49 C45 58.6(15) . . . . ?
C53 C48 C49 C54 6(4) . . . . ?
C47 C48 C49 C54 179(2) . . . . ?
Rh2 C48 C49 C54 -120(2) . . . . ?
C53 C48 C49 Rh2 125(2) . . . . ?
C47 C48 C49 Rh2 -61.3(14) . . . . ?
C46 C45 C49 C48 3(2) . . . . ?
C50 C45 C49 C48 172(2) . . . . ?
Rh2 C45 C49 C48 -58.7(14) . . . . ?
C46 C45 C49 C54 -179(2) . . . . ?
C50 C45 C49 C54 -9(4) . . . . ?
Rh2 C45 C49 C54 120(2) . . . . ?
C46 C45 C49 Rh2 61.4(15) . . . . ?
C50 C45 C49 Rh2 -129(2) . . . . ?
O5 S1 C55 F2 175(2) . . . . ?
O4 S1 C55 F2 54(2) . . . . ?
O3 S1 C55 F2 -64(2) . . . . ?
O5 S1 C55 F1 53(2) . . . . ?
O4 S1 C55 F1 -68(2) . . . . ?
O3 S1 C55 F1 174.1(17) . . . . ?
O5 S1 C55 F3 -67(2) . . . . ?
O4 S1 C55 F3 171.7(19) . . . . ?
O3 S1 C55 F3 54(2) . . . . ?
O6 S2 C56 F4 -61(2) . . . . ?
O8 S2 C56 F4 -178.9(18) . . . . ?
O7 S2 C56 F4 59(2) . . . . ?
O6 S2 C56 F5 60(2) . . . . ?
O8 S2 C56 F5 -59(2) . . . . ?
O7 S2 C56 F5 179.6(18) . . . . ?
O6 S2 C56 F6 177(2) . . . . ?
O8 S2 C56 F6 58(2) . . . . ?
O7 S2 C56 F6 -64(2) . . . . ?
O9 S3 C57 F7 -70(2) 2_675 . . 3_465 ?
O9 S3 C57 F7 170(2) 3_465 . . 3_465 ?
O9 S3 C57 F7 50(2) . . . 3_465 ?
O9 S3 C57 F7 50(2) 2_675 . . . ?
O9 S3 C57 F7 -70(2) 3_465 . . . ?
O9 S3 C57 F7 170(2) . . . . ?
O9 S3 C57 F7 170(2) 2_675 . . 2_675 ?
O9 S3 C57 F7 50(2) 3_465 . . 2_675 ?
O9 S3 C57 F7 -70(2) . . . 2_675 ?
O10 S4 C58 F8 -62(3) 2_655 . . . ?
O10 S4 C58 F8 58(3) . . . . ?
O10 S4 C58 F8 178(3) 3_665 . . . ?
O10 S4 C58 F8 178(3) 2_655 . . 3_665 ?
O10 S4 C58 F8 -62(3) . . . 3_665 ?
O10 S4 C58 F8 58(3) 3_665 . . 3_665 ?
O10 S4 C58 F8 58(3) 2_655 . . 2_655 ?
O10 S4 C58 F8 178(3) . . . 2_655 ?
O10 S4 C58 F8 -62(3) 3_665 . . 2_655 ?
